data_7061785
loop_
_publ_author_name
'Goncharova, Irina K.'
'Ulianova, Eva A.'
'Novikov, Roman A.'
'Volodin, Alexander D.'
'Korlyukov, Alexander A.'
'Arzumanyan, Ashot V.'

_publ_section_title
;
 Siloxane-containing derivatives of benzoic acid: chemical transformation
 of the carboxyl group
;
_journal_issue 37
_journal_name_full 'New Journal of Chemistry'
_journal_page_first 18041
_journal_page_last 18047
_journal_paper_doi 10.1039/D2NJ03872B
_journal_volume 46
_journal_year 2022
_chemical_formula_moiety 'C28 H30 N4 O3 Si2'
_chemical_formula_sum 'C28 H30 N4 O3 Si2'
_chemical_formula_weight 526.74
_space_group_crystal_system monoclinic
_space_group_IT_number 14
_space_group_name_Hall '-P 2ybc'
_space_group_name_H-M_alt 'P 1 21/c 1'
_atom_sites_solution_hydrogens geom
_atom_sites_solution_primary dual
_audit_creation_date 2022-06-16
_audit_creation_method
;
Olex2 1.5
(compiled 2022.04.07 svn.rca3783a0 for OlexSys, GUI svn.r6498)
;
_audit_update_record
;
2022-08-27 deposited with the CCDC.	2022-09-02 downloaded from the CCDC.
;
_cell_angle_alpha 90
_cell_angle_beta 98.2670(10)
_cell_angle_gamma 90
_cell_formula_units_Z 4
_cell_length_a 12.2575(3)
_cell_length_b 7.9709(2)
_cell_length_c 28.4737(7)
_cell_measurement_reflns_used 9805
_cell_measurement_temperature 100
_cell_measurement_theta_max 30.537
_cell_measurement_theta_min 2.655
_cell_volume 2753.07(12)
_computing_cell_refinement 'SAINT V8.40A (Bruker, 2019)'
_computing_data_collection 'APEX3 v2019.11-0 (Bruker, 2019)'
_computing_data_reduction 'SAINT V8.40A (Bruker, 2019)'
_computing_molecular_graphics 'Olex2 1.5 (Dolomanov et al., 2009)'
_computing_publication_material 'Olex2 1.5 (Dolomanov et al., 2009)'
_computing_structure_refinement 'XL  (Sheldrick, 2008)'
_computing_structure_solution 'SHELXT 2014/5 (Sheldrick, 2014)'
_diffrn_ambient_temperature 100
_diffrn_measured_fraction_theta_full 0.999
_diffrn_measured_fraction_theta_max 0.998
_diffrn_measurement_device_type 'APEX QUEST'
_diffrn_measurement_method '\f and \w scans'
_diffrn_radiation_type MoK\a
_diffrn_radiation_wavelength 0.71073
_diffrn_reflns_av_R_equivalents 0.0636
_diffrn_reflns_av_unetI/netI 0.0388
_diffrn_reflns_Laue_measured_fraction_full 0.999
_diffrn_reflns_Laue_measured_fraction_max 0.998
_diffrn_reflns_limit_h_max 15
_diffrn_reflns_limit_h_min -17
_diffrn_reflns_limit_k_max 11
_diffrn_reflns_limit_k_min -10
_diffrn_reflns_limit_l_max 40
_diffrn_reflns_limit_l_min -40
_diffrn_reflns_number 64472
_diffrn_reflns_point_group_measured_fraction_full 0.999
_diffrn_reflns_point_group_measured_fraction_max 0.998
_diffrn_reflns_theta_full 25.242
_diffrn_reflns_theta_max 30.603
_diffrn_reflns_theta_min 2.052
_diffrn_source_current 1.4
_diffrn_source_power 0.07
_diffrn_source_voltage 50.0
_diffrn_standards_number 0
_exptl_absorpt_coefficient_mu 0.165
_exptl_absorpt_correction_T_max 0.7461
_exptl_absorpt_correction_T_min 0.5793
_exptl_absorpt_correction_type multi-scan
_exptl_absorpt_process_details
;
SADABS-2016/2 (Bruker,2016/2) was used for absorption correction.
wR2(int) was 0.1488 before and 0.0745 after correction.
The Ratio of minimum to maximum transmission is 0.7764.
The \l/2 correction factor is Not present.
;
_exptl_crystal_colour colourless
_exptl_crystal_colour_primary colourless
_exptl_crystal_density_diffrn 1.271
_exptl_crystal_description block
_exptl_crystal_F_000 1112
_exptl_crystal_size_max 0.21
_exptl_crystal_size_mid 0.12
_exptl_crystal_size_min 0.11
_refine_diff_density_max 0.619
_refine_diff_density_min -0.331
_refine_diff_density_rms 0.076
_refine_ls_extinction_method none
_refine_ls_goodness_of_fit_ref 1.089
_refine_ls_hydrogen_treatment constr
_refine_ls_matrix_type full
_refine_ls_number_parameters 338
_refine_ls_number_reflns 8455
_refine_ls_number_restraints 0
_refine_ls_restrained_S_all 1.089
_refine_ls_R_factor_all 0.0658
_refine_ls_R_factor_gt 0.0561
_refine_ls_shift/su_max 0.001
_refine_ls_shift/su_mean 0.000
_refine_ls_structure_factor_coef Fsqd
_refine_ls_weighting_details 'w=1/[\s^2^(Fo^2^)+(0.0629P)^2^+1.7353P] where P=(Fo^2^+2Fc^2^)/3'
_refine_ls_weighting_scheme calc
_refine_ls_wR_factor_gt 0.1362
_refine_ls_wR_factor_ref 0.1422
_reflns_Friedel_coverage 0.000
_reflns_number_gt 7212
_reflns_number_total 8455
_reflns_threshold_expression 'I > 2\s(I)'
_cod_data_source_file d2nj03872b4.cif
_cod_data_source_block ve1792
_cod_depositor_comments 'Adding full bibliography for 7061778--7061786.cif.'
_cod_database_code 7061785
_shelxl_version_number 2014/6
_shelx_space_group_comment
;
The symmetry employed for this shelxl refinement is uniquely defined
by the following loop, which should always be used as a source of
symmetry information in preference to the above space-group names.
They are only intended as comments.
;
_shelx_estimated_absorpt_t_max 0.982
_shelx_estimated_absorpt_t_min 0.966
_olex2_refinement_description
;
1. Fixed Uiso
 At 1.2 times of:
  All C(H) groups, All N(H) groups
 At 1.5 times of:
  All C(H,H,H) groups
2.a Aromatic/amide H refined with riding coordinates:
 N1(H1), N3(H3), C9(H9), C6(H6), C7(H7), C10(H10), C18(H18), C21(H21),
 C19(H19), C22(H22), C16(H16), C28(H28), C25(H25), C13(H13), C27(H27), C26(H26),
  C15(H15), C14(H14)
2.b Idealised Me refined as rotating group:
 C1(H1A,H1B,H1C), C4(H4A,H4B,H4C), C2(H2A,H2B,H2C), C3(H3A,H3B,H3C)
;
_olex2_submission_special_instructions 'No special instructions were received'

loop_
_space_group_symop_operation_xyz
'x, y, z'
'-x, y+1/2, -z+1/2'
'-x, -y, -z'
'x, -y-1/2, z-1/2'

loop_
_atom_site_label
_atom_site_type_symbol
_atom_site_fract_x
_atom_site_fract_y
_atom_site_fract_z
_atom_site_U_iso_or_equiv
_atom_site_adp_type
_atom_site_occupancy
_atom_site_site_symmetry_order
_atom_site_calc_flag
_atom_site_refinement_flags_posn
_atom_site_refinement_flags_adp
_atom_site_refinement_flags_occupancy
_atom_site_disorder_assembly
_atom_site_disorder_group
Si1 Si 0.66009(4) 0.60402(5) 0.71248(2) 0.01940(10) Uani 1 1 d . . . . .
Si2 Si 0.64048(4) 0.44852(6) 0.61144(2) 0.02216(10) Uani 1 1 d . . . . .
O1 O 0.65509(10) 0.46861(14) 0.66923(4) 0.0227(2) Uani 1 1 d . . . . .
O2 O 0.93410(10) 1.34679(15) 0.70945(4) 0.0281(3) Uani 1 1 d . . . . .
O3 O 0.28486(11) -0.18658(18) 0.52334(5) 0.0357(3) Uani 1 1 d . . . . .
N1 N 1.03186(11) 1.20705(16) 0.65910(5) 0.0213(2) Uani 1 1 d . . . . .
H1 H 1.0378 1.1099 0.6450 0.026 Uiso 1 1 calc R U . . .
N3 N 0.17953(12) -0.03969(18) 0.56954(5) 0.0254(3) Uani 1 1 d . . . . .
H3 H 0.1841 0.0368 0.5920 0.031 Uiso 1 1 calc R U . . .
N2 N 1.16189(12) 1.29575(18) 0.61460(5) 0.0267(3) Uani 1 1 d . . . . .
N4 N -0.00120(13) -0.05359(19) 0.58121(5) 0.0281(3) Uani 1 1 d . . . . .
C5 C 0.74731(13) 0.78755(18) 0.70135(5) 0.0204(3) Uani 1 1 d . . . . .
C12 C 1.10506(13) 1.33375(19) 0.64983(5) 0.0217(3) Uani 1 1 d . . . . .
C8 C 0.88370(13) 1.06537(18) 0.69102(5) 0.0195(3) Uani 1 1 d . . . . .
C11 C 0.95184(13) 1.21977(19) 0.68795(5) 0.0204(3) Uani 1 1 d . . . . .
C17 C 0.53587(13) 0.2787(2) 0.59583(5) 0.0234(3) Uani 1 1 d . . . . .
C20 C 0.36711(13) 0.0428(2) 0.56859(6) 0.0243(3) Uani 1 1 d . . . . .
C9 C 0.77444(14) 1.08944(19) 0.69756(6) 0.0241(3) Uani 1 1 d . . . . .
H9 H 0.7460 1.1999 0.6989 0.029 Uiso 1 1 calc R U . . .
C6 C 0.85755(13) 0.76663(19) 0.69508(6) 0.0225(3) Uani 1 1 d . . . . .
H6 H 0.8870 0.6565 0.6947 0.027 Uiso 1 1 calc R U . . .
C7 C 0.92506(13) 0.90330(19) 0.68945(6) 0.0221(3) Uani 1 1 d . . . . .
H7 H 0.9993 0.8860 0.6845 0.027 Uiso 1 1 calc R U . . .
C24 C 0.07541(14) -0.1130(2) 0.55628(6) 0.0249(3) Uani 1 1 d . . . . .
C10 C 0.70703(14) 0.9523(2) 0.70217(6) 0.0247(3) Uani 1 1 d . . . . .
H10 H 0.6322 0.9703 0.7060 0.030 Uiso 1 1 calc R U . . .
C18 C 0.47938(14) 0.2024(2) 0.62919(5) 0.0267(3) Uani 1 1 d . . . . .
H18 H 0.4983 0.2304 0.6618 0.032 Uiso 1 1 calc R U . . .
C1 C 0.72423(14) 0.4987(2) 0.76747(5) 0.0254(3) Uani 1 1 d . . . . .
H1A H 0.6751 0.4102 0.7759 0.038 Uiso 1 1 calc R U . . .
H1B H 0.7369 0.5809 0.7933 0.038 Uiso 1 1 calc R U . . .
H1C H 0.7947 0.4492 0.7623 0.038 Uiso 1 1 calc R U . . .
C23 C 0.27451(14) -0.0740(2) 0.55138(6) 0.0256(3) Uani 1 1 d . . . . .
C21 C 0.42606(14) 0.1118(2) 0.53485(6) 0.0258(3) Uani 1 1 d . . . . .
H21 H 0.4093 0.0791 0.5025 0.031 Uiso 1 1 calc R U . . .
C19 C 0.39574(15) 0.0861(2) 0.61592(6) 0.0276(3) Uani 1 1 d . . . . .
H19 H 0.3583 0.0363 0.6394 0.033 Uiso 1 1 calc R U . . .
C22 C 0.50887(14) 0.2277(2) 0.54831(5) 0.0267(3) Uani 1 1 d . . . . .
H22 H 0.5482 0.2737 0.5249 0.032 Uiso 1 1 calc R U . . .
C4 C 0.77222(15) 0.3886(3) 0.59155(6) 0.0308(4) Uani 1 1 d . . . . .
H4A H 0.8286 0.4724 0.6025 0.046 Uiso 1 1 calc R U . . .
H4B H 0.7623 0.3829 0.5568 0.046 Uiso 1 1 calc R U . . .
H4C H 0.7956 0.2786 0.6048 0.046 Uiso 1 1 calc R U . . .
C16 C 1.23273(15) 1.4107(2) 0.60228(7) 0.0310(4) Uani 1 1 d . . . . .
H16 H 1.2730 1.3847 0.5771 0.037 Uiso 1 1 calc R U . . .
C2 C 0.51761(15) 0.6756(2) 0.71739(8) 0.0331(4) Uani 1 1 d . . . . .
H2A H 0.4881 0.7385 0.6888 0.050 Uiso 1 1 calc R U . . .
H2B H 0.5191 0.7479 0.7453 0.050 Uiso 1 1 calc R U . . .
H2C H 0.4707 0.5779 0.7206 0.050 Uiso 1 1 calc R U . . .
C28 C -0.10530(16) -0.1078(2) 0.56950(7) 0.0322(4) Uani 1 1 d . . . . .
H28 H -0.1603 -0.0644 0.5865 0.039 Uiso 1 1 calc R U . . .
C25 C 0.05243(16) -0.2314(2) 0.52045(6) 0.0321(4) Uani 1 1 d . . . . .
H25 H 0.1088 -0.2731 0.5039 0.039 Uiso 1 1 calc R U . . .
C13 C 1.11990(16) 1.4832(2) 0.67549(8) 0.0361(4) Uani 1 1 d . . . . .
H13 H 1.0809 1.5050 0.7014 0.043 Uiso 1 1 calc R U . . .
C27 C -0.13636(16) -0.2238(2) 0.53395(7) 0.0331(4) Uani 1 1 d . . . . .
H27 H -0.2108 -0.2593 0.5265 0.040 Uiso 1 1 calc R U . . .
C3 C 0.58751(17) 0.6476(3) 0.58279(7) 0.0362(4) Uani 1 1 d . . . . .
H3A H 0.5148 0.6725 0.5916 0.054 Uiso 1 1 calc R U . . .
H3B H 0.5812 0.6362 0.5482 0.054 Uiso 1 1 calc R U . . .
H3C H 0.6385 0.7392 0.5934 0.054 Uiso 1 1 calc R U . . .
C26 C -0.05515(17) -0.2865(3) 0.50960(7) 0.0349(4) Uani 1 1 d . . . . .
H26 H -0.0735 -0.3678 0.4853 0.042 Uiso 1 1 calc R U . . .
C15 C 1.25007(17) 1.5643(2) 0.62429(8) 0.0363(4) Uani 1 1 d . . . . .
H15 H 1.2992 1.6441 0.6140 0.044 Uiso 1 1 calc R U . . .
C14 C 1.19345(19) 1.5983(3) 0.66182(9) 0.0459(5) Uani 1 1 d . . . . .
H14 H 1.2052 1.7017 0.6783 0.055 Uiso 1 1 calc R U . . .

loop_
_atom_site_aniso_label
_atom_site_aniso_U_11
_atom_site_aniso_U_22
_atom_site_aniso_U_33
_atom_site_aniso_U_23
_atom_site_aniso_U_13
_atom_site_aniso_U_12
Si1 0.0198(2) 0.01702(19) 0.02285(19) -0.00024(14) 0.00798(14) -0.00057(14)
Si2 0.0207(2) 0.0264(2) 0.01938(19) 0.00174(15) 0.00297(15) -0.00362(16)
O1 0.0276(6) 0.0203(5) 0.0203(5) -0.0015(4) 0.0036(4) -0.0014(4)
O2 0.0301(6) 0.0214(5) 0.0347(6) -0.0086(5) 0.0111(5) -0.0023(5)
O3 0.0337(7) 0.0375(7) 0.0391(7) -0.0153(6) 0.0161(5) -0.0082(6)
N1 0.0222(6) 0.0171(6) 0.0258(6) -0.0046(5) 0.0076(5) -0.0030(5)
N3 0.0263(7) 0.0264(7) 0.0254(6) -0.0068(5) 0.0100(5) -0.0077(5)
N2 0.0273(7) 0.0247(7) 0.0295(7) -0.0032(5) 0.0096(5) -0.0069(5)
N4 0.0295(7) 0.0284(7) 0.0285(7) -0.0055(5) 0.0111(5) -0.0081(6)
C5 0.0211(7) 0.0174(6) 0.0238(6) 0.0003(5) 0.0073(5) 0.0006(5)
C12 0.0192(7) 0.0203(7) 0.0255(7) -0.0008(5) 0.0026(5) -0.0022(5)
C8 0.0224(7) 0.0159(6) 0.0212(6) -0.0005(5) 0.0063(5) -0.0012(5)
C11 0.0204(7) 0.0194(6) 0.0214(6) -0.0003(5) 0.0036(5) -0.0012(5)
C17 0.0210(7) 0.0293(8) 0.0199(6) 0.0001(6) 0.0036(5) -0.0030(6)
C20 0.0220(7) 0.0281(8) 0.0238(7) -0.0035(6) 0.0072(5) -0.0037(6)
C9 0.0250(8) 0.0168(6) 0.0326(8) 0.0001(6) 0.0118(6) 0.0024(5)
C6 0.0229(7) 0.0159(6) 0.0303(7) 0.0009(5) 0.0092(6) 0.0019(5)
C7 0.0193(7) 0.0202(7) 0.0281(7) -0.0006(5) 0.0075(5) 0.0007(5)
C24 0.0279(8) 0.0246(7) 0.0234(7) -0.0028(6) 0.0081(6) -0.0060(6)
C10 0.0218(7) 0.0195(7) 0.0351(8) 0.0009(6) 0.0119(6) 0.0019(5)
C18 0.0284(8) 0.0335(8) 0.0188(6) -0.0015(6) 0.0054(6) -0.0060(6)
C1 0.0308(8) 0.0256(7) 0.0212(6) 0.0014(6) 0.0080(6) -0.0055(6)
C23 0.0274(8) 0.0275(8) 0.0237(7) -0.0035(6) 0.0091(6) -0.0057(6)
C21 0.0246(8) 0.0345(8) 0.0195(6) -0.0040(6) 0.0067(5) -0.0058(6)
C19 0.0298(8) 0.0339(8) 0.0206(7) 0.0002(6) 0.0094(6) -0.0067(7)
C22 0.0254(8) 0.0361(9) 0.0199(7) -0.0005(6) 0.0071(5) -0.0065(7)
C4 0.0256(8) 0.0397(9) 0.0277(8) -0.0026(7) 0.0065(6) -0.0044(7)
C16 0.0297(9) 0.0310(9) 0.0333(8) 0.0024(7) 0.0085(7) -0.0075(7)
C2 0.0243(8) 0.0286(8) 0.0495(10) -0.0003(8) 0.0158(7) 0.0014(7)
C28 0.0289(9) 0.0343(9) 0.0352(9) -0.0043(7) 0.0106(7) -0.0073(7)
C25 0.0321(9) 0.0347(9) 0.0306(8) -0.0102(7) 0.0081(7) -0.0059(7)
C13 0.0338(10) 0.0276(8) 0.0493(11) -0.0156(8) 0.0144(8) -0.0103(7)
C27 0.0283(9) 0.0366(9) 0.0340(9) -0.0004(7) 0.0029(7) -0.0094(7)
C3 0.0374(10) 0.0356(10) 0.0348(9) 0.0121(8) 0.0022(7) -0.0009(8)
C26 0.0363(10) 0.0363(9) 0.0317(8) -0.0098(7) 0.0030(7) -0.0090(8)
C15 0.0317(9) 0.0249(8) 0.0529(11) 0.0041(8) 0.0078(8) -0.0095(7)
C14 0.0416(12) 0.0270(9) 0.0723(15) -0.0174(9) 0.0191(11) -0.0149(8)

loop_
_atom_type_symbol
_atom_type_description
_atom_type_scat_dispersion_real
_atom_type_scat_dispersion_imag
_atom_type_scat_source
C C 0.0033 0.0016 'International Tables Vol C Tables 4.2.6.8 and 6.1.1.4'
H H 0.0000 0.0000 'International Tables Vol C Tables 4.2.6.8 and 6.1.1.4'
N N 0.0061 0.0033 'International Tables Vol C Tables 4.2.6.8 and 6.1.1.4'
O O 0.0106 0.0060 'International Tables Vol C Tables 4.2.6.8 and 6.1.1.4'
Si Si 0.0817 0.0704 'International Tables Vol C Tables 4.2.6.8 and 6.1.1.4'

loop_
_geom_angle_atom_site_label_1
_geom_angle_atom_site_label_2
_geom_angle_atom_site_label_3
_geom_angle
_geom_angle_site_symmetry_1
_geom_angle_site_symmetry_3
_geom_angle_publ_flag
O1 Si1 C5 110.52(6) . . ?
O1 Si1 C1 107.69(7) . . ?
O1 Si1 C2 108.99(8) . . ?
C1 Si1 C5 108.40(7) . . ?
C1 Si1 C2 111.39(9) . . ?
C2 Si1 C5 109.83(8) . . ?
O1 Si2 C17 106.34(6) . . ?
O1 Si2 C4 111.03(7) . . ?
O1 Si2 C3 109.79(8) . . ?
C4 Si2 C17 109.80(8) . . ?
C4 Si2 C3 110.59(9) . . ?
C3 Si2 C17 109.20(9) . . ?
Si1 O1 Si2 144.08(8) . . ?
C12 N1 H1 116.8 . . ?
C11 N1 H1 116.8 . . ?
C11 N1 C12 126.34(13) . . ?
C24 N3 H3 116.4 . . ?
C23 N3 H3 116.4 . . ?
C23 N3 C24 127.20(14) . . ?
C12 N2 C16 117.91(15) . . ?
C24 N4 C28 117.84(15) . . ?
C6 C5 Si1 121.07(11) . . ?
C6 C5 C10 117.52(14) . . ?
C10 C5 Si1 121.27(12) . . ?
N2 C12 N1 113.29(14) . . ?
N2 C12 C13 122.94(15) . . ?
C13 C12 N1 123.75(15) . . ?
C9 C8 C11 116.76(13) . . ?
C7 C8 C11 123.55(14) . . ?
C7 C8 C9 119.64(14) . . ?
O2 C11 N1 123.86(14) . . ?
O2 C11 C8 120.81(14) . . ?
N1 C11 C8 115.32(13) . . ?
C18 C17 Si2 122.97(12) . . ?
C18 C17 C22 117.28(15) . . ?
C22 C17 Si2 119.71(12) . . ?
C21 C20 C23 117.60(14) . . ?
C19 C20 C23 123.21(14) . . ?
C19 C20 C21 119.18(15) . . ?
C8 C9 H9 119.9 . . ?
C10 C9 C8 120.11(14) . . ?
C10 C9 H9 119.9 . . ?
C5 C6 H6 119.2 . . ?
C7 C6 C5 121.54(14) . . ?
C7 C6 H6 119.2 . . ?
C8 C7 C6 119.87(14) . . ?
C8 C7 H7 120.1 . . ?
C6 C7 H7 120.1 . . ?
N4 C24 N3 112.86(14) . . ?
N4 C24 C25 123.02(16) . . ?
C25 C24 N3 124.10(15) . . ?
C5 C10 H10 119.4 . . ?
C9 C10 C5 121.29(15) . . ?
C9 C10 H10 119.4 . . ?
C17 C18 H18 119.2 . . ?
C17 C18 C19 121.61(14) . . ?
C19 C18 H18 119.2 . . ?
Si1 C1 H1A 109.5 . . ?
Si1 C1 H1B 109.5 . . ?
Si1 C1 H1C 109.5 . . ?
H1A C1 H1B 109.5 . . ?
H1A C1 H1C 109.5 . . ?
H1B C1 H1C 109.5 . . ?
O3 C23 N3 124.68(16) . . ?
O3 C23 C20 121.82(15) . . ?
N3 C23 C20 113.49(14) . . ?
C20 C21 H21 119.9 . . ?
C22 C21 C20 120.23(14) . . ?
C22 C21 H21 119.9 . . ?
C20 C19 C18 120.16(15) . . ?
C20 C19 H19 119.9 . . ?
C18 C19 H19 119.9 . . ?
C17 C22 H22 119.3 . . ?
C21 C22 C17 121.40(15) . . ?
C21 C22 H22 119.3 . . ?
Si2 C4 H4A 109.5 . . ?
Si2 C4 H4B 109.5 . . ?
Si2 C4 H4C 109.5 . . ?
H4A C4 H4B 109.5 . . ?
H4A C4 H4C 109.5 . . ?
H4B C4 H4C 109.5 . . ?
N2 C16 H16 118.3 . . ?
N2 C16 C15 123.41(18) . . ?
C15 C16 H16 118.3 . . ?
Si1 C2 H2A 109.5 . . ?
Si1 C2 H2B 109.5 . . ?
Si1 C2 H2C 109.5 . . ?
H2A C2 H2B 109.5 . . ?
H2A C2 H2C 109.5 . . ?
H2B C2 H2C 109.5 . . ?
N4 C28 H28 118.4 . . ?
N4 C28 C27 123.26(17) . . ?
C27 C28 H28 118.4 . . ?
C24 C25 H25 121.1 . . ?
C26 C25 C24 117.82(17) . . ?
C26 C25 H25 121.1 . . ?
C12 C13 H13 121.3 . . ?
C14 C13 C12 117.43(18) . . ?
C14 C13 H13 121.3 . . ?
C28 C27 H27 121.1 . . ?
C28 C27 C26 117.73(17) . . ?
C26 C27 H27 121.1 . . ?
Si2 C3 H3A 109.5 . . ?
Si2 C3 H3B 109.5 . . ?
Si2 C3 H3C 109.5 . . ?
H3A C3 H3B 109.5 . . ?
H3A C3 H3C 109.5 . . ?
H3B C3 H3C 109.5 . . ?
C25 C26 C27 120.29(17) . . ?
C25 C26 H26 119.9 . . ?
C27 C26 H26 119.9 . . ?
C16 C15 H15 121.2 . . ?
C16 C15 C14 117.64(17) . . ?
C14 C15 H15 121.2 . . ?
C13 C14 C15 120.58(18) . . ?
C13 C14 H14 119.7 . . ?
C15 C14 H14 119.7 . . ?

loop_
_geom_bond_atom_site_label_1
_geom_bond_atom_site_label_2
_geom_bond_distance
_geom_bond_site_symmetry_2
_geom_bond_publ_flag
Si1 O1 1.6321(12) . ?
Si1 C5 1.8657(16) . ?
Si1 C1 1.8495(17) . ?
Si1 C2 1.8614(18) . ?
Si2 O1 1.6374(11) . ?
Si2 C17 1.8732(17) . ?
Si2 C4 1.8492(19) . ?
Si2 C3 1.858(2) . ?
O2 C11 1.2189(19) . ?
O3 C23 1.220(2) . ?
N1 H1 0.8800 . ?
N1 C12 1.401(2) . ?
N1 C11 1.3706(19) . ?
N3 H3 0.8800 . ?
N3 C24 1.405(2) . ?
N3 C23 1.368(2) . ?
N2 C12 1.336(2) . ?
N2 C16 1.343(2) . ?
N4 C24 1.342(2) . ?
N4 C28 1.343(2) . ?
C5 C6 1.398(2) . ?
C5 C10 1.405(2) . ?
C12 C13 1.396(2) . ?
C8 C11 1.497(2) . ?
C8 C9 1.392(2) . ?
C8 C7 1.391(2) . ?
C17 C18 1.393(2) . ?
C17 C22 1.406(2) . ?
C20 C23 1.495(2) . ?
C20 C21 1.395(2) . ?
C20 C19 1.386(2) . ?
C9 H9 0.9500 . ?
C9 C10 1.388(2) . ?
C6 H6 0.9500 . ?
C6 C7 1.391(2) . ?
C7 H7 0.9500 . ?
C24 C25 1.388(2) . ?
C10 H10 0.9500 . ?
C18 H18 0.9500 . ?
C18 C19 1.394(2) . ?
C1 H1A 0.9800 . ?
C1 H1B 0.9800 . ?
C1 H1C 0.9800 . ?
C21 H21 0.9500 . ?
C21 C22 1.385(2) . ?
C19 H19 0.9500 . ?
C22 H22 0.9500 . ?
C4 H4A 0.9800 . ?
C4 H4B 0.9800 . ?
C4 H4C 0.9800 . ?
C16 H16 0.9500 . ?
C16 C15 1.378(3) . ?
C2 H2A 0.9800 . ?
C2 H2B 0.9800 . ?
C2 H2C 0.9800 . ?
C28 H28 0.9500 . ?
C28 C27 1.383(3) . ?
C25 H25 0.9500 . ?
C25 C26 1.382(3) . ?
C13 H13 0.9500 . ?
C13 C14 1.381(3) . ?
C27 H27 0.9500 . ?
C27 C26 1.385(3) . ?
C3 H3A 0.9800 . ?
C3 H3B 0.9800 . ?
C3 H3C 0.9800 . ?
C26 H26 0.9500 . ?
C15 H15 0.9500 . ?
C15 C14 1.382(3) . ?
C14 H14 0.9500 . ?

loop_
_geom_torsion_atom_site_label_1
_geom_torsion_atom_site_label_2
_geom_torsion_atom_site_label_3
_geom_torsion_atom_site_label_4
_geom_torsion
_geom_torsion_site_symmetry_1
_geom_torsion_site_symmetry_2
_geom_torsion_site_symmetry_3
_geom_torsion_site_symmetry_4
_geom_torsion_publ_flag
Si1 C5 C6 C7 -176.29(12) . . . . ?
Si1 C5 C10 C9 174.94(13) . . . . ?
Si2 C17 C18 C19 174.77(14) . . . . ?
Si2 C17 C22 C21 -175.04(14) . . . . ?
O1 Si1 C5 C6 -58.09(14) . . . . ?
O1 Si1 C5 C10 126.30(13) . . . . ?
O1 Si2 C17 C18 4.84(17) . . . . ?
O1 Si2 C17 C22 -177.43(13) . . . . ?
N1 C12 C13 C14 -178.8(2) . . . . ?
N3 C24 C25 C26 -176.78(17) . . . . ?
N2 C12 C13 C14 3.0(3) . . . . ?
N2 C16 C15 C14 1.9(3) . . . . ?
N4 C24 C25 C26 1.5(3) . . . . ?
N4 C28 C27 C26 0.2(3) . . . . ?
C5 Si1 O1 Si2 -43.96(15) . . . . ?
C5 C6 C7 C8 1.4(2) . . . . ?
C12 N1 C11 O2 0.3(3) . . . . ?
C12 N1 C11 C8 179.12(14) . . . . ?
C12 N2 C16 C15 0.5(3) . . . . ?
C12 C13 C14 C15 -0.4(4) . . . . ?
C8 C9 C10 C5 1.3(3) . . . . ?
C11 N1 C12 N2 -169.67(15) . . . . ?
C11 N1 C12 C13 12.0(3) . . . . ?
C11 C8 C9 C10 -178.06(15) . . . . ?
C11 C8 C7 C6 176.57(15) . . . . ?
C17 Si2 O1 Si1 -132.34(13) . . . . ?
C17 C18 C19 C20 0.3(3) . . . . ?
C20 C21 C22 C17 0.1(3) . . . . ?
C9 C8 C11 O2 31.1(2) . . . . ?
C9 C8 C11 N1 -147.83(15) . . . . ?
C9 C8 C7 C6 -0.9(2) . . . . ?
C6 C5 C10 C9 -0.8(2) . . . . ?
C7 C8 C11 O2 -146.49(16) . . . . ?
C7 C8 C11 N1 34.6(2) . . . . ?
C7 C8 C9 C10 -0.4(2) . . . . ?
C24 N3 C23 O3 -7.0(3) . . . . ?
C24 N3 C23 C20 172.05(16) . . . . ?
C24 N4 C28 C27 1.4(3) . . . . ?
C24 C25 C26 C27 0.3(3) . . . . ?
C10 C5 C6 C7 -0.5(2) . . . . ?
C18 C17 C22 C21 2.8(3) . . . . ?
C1 Si1 O1 Si2 -162.19(13) . . . . ?
C1 Si1 C5 C6 59.71(15) . . . . ?
C1 Si1 C5 C10 -115.90(14) . . . . ?
C23 N3 C24 N4 179.31(16) . . . . ?
C23 N3 C24 C25 -2.2(3) . . . . ?
C23 C20 C21 C22 176.56(16) . . . . ?
C23 C20 C19 C18 -176.71(17) . . . . ?
C21 C20 C23 O3 46.5(3) . . . . ?
C21 C20 C23 N3 -132.59(17) . . . . ?
C21 C20 C19 C18 2.7(3) . . . . ?
C19 C20 C23 O3 -134.11(19) . . . . ?
C19 C20 C23 N3 46.8(2) . . . . ?
C19 C20 C21 C22 -2.9(3) . . . . ?
C22 C17 C18 C19 -3.0(3) . . . . ?
C4 Si2 O1 Si1 108.27(14) . . . . ?
C4 Si2 C17 C18 125.03(15) . . . . ?
C4 Si2 C17 C22 -57.24(16) . . . . ?
C16 N2 C12 N1 178.65(15) . . . . ?
C16 N2 C12 C13 -3.0(3) . . . . ?
C16 C15 C14 C13 -1.9(4) . . . . ?
C2 Si1 O1 Si2 76.83(15) . . . . ?
C2 Si1 C5 C6 -178.38(13) . . . . ?
C2 Si1 C5 C10 6.01(16) . . . . ?
C28 N4 C24 N3 176.13(16) . . . . ?
C28 N4 C24 C25 -2.3(3) . . . . ?
C28 C27 C26 C25 -1.1(3) . . . . ?
C3 Si2 O1 Si1 -14.32(16) . . . . ?
C3 Si2 C17 C18 -113.56(16) . . . . ?
C3 Si2 C17 C22 64.17(16) . . . . ?
